data_4068027
loop_
_publ_author_name
'Song, Dong-Po'
'Shi, Xin-Cui'
'Wang, Yong-Xia'
'Yang, Ji-Xing'
'Li, Yue-Sheng'

_publ_section_title
;
 Ligand Steric and Electronic Effects on \b-Ketiminato Neutral Nickel(II)
 Olefin Polymerization Catalysts
;
_journal_issue 3
_journal_name_full Organometallics
_journal_page_first 966
_journal_paper_doi 10.1021/om2010194
_journal_volume 31
_journal_year 2012
_chemical_formula_sum 'C28 H34 N2 Ni O2'
_chemical_formula_weight 489.28
_chemical_name_systematic
; 
 ? 
;
_space_group_IT_number 15
_symmetry_cell_setting monoclinic
_symmetry_space_group_name_Hall '-C 2yc'
_symmetry_space_group_name_H-M 'C 1 2/c 1'
_atom_sites_solution_hydrogens geom
_atom_sites_solution_primary direct
_atom_sites_solution_secondary difmap
_audit_creation_method SHELXL-97
_cell_angle_alpha 90.00
_cell_angle_beta 97.5690(10)
_cell_angle_gamma 90.00
_cell_formula_units_Z 8
_cell_length_a 20.7171(17)
_cell_length_b 14.5516(12)
_cell_length_c 17.5100(15)
_cell_measurement_reflns_used 4697
_cell_measurement_temperature 185(2)
_cell_measurement_theta_max 25.7056
_cell_measurement_theta_min 2.7996
_cell_volume 5232.7(8)
_computing_cell_refinement 'Bruker SMART'
_computing_data_collection 'Bruker SMART'
_computing_data_reduction 'Bruker SAINT'
_computing_molecular_graphics 'Bruker SHELXTL'
_computing_publication_material 'Bruker SHELXTL'
_computing_structure_refinement 'SHELXL-97 (Sheldrick, 1997)'
_computing_structure_solution 'SHELXS-97 (Sheldrick, 1990)'
_diffrn_ambient_temperature 185(2)
_diffrn_measured_fraction_theta_full 0.999
_diffrn_measured_fraction_theta_max 0.999
_diffrn_radiation_monochromator graphite
_diffrn_radiation_source 'fine-focus sealed tube'
_diffrn_radiation_type MoK\a
_diffrn_radiation_wavelength 0.71073
_diffrn_reflns_av_R_equivalents 0.0283
_diffrn_reflns_av_sigmaI/netI 0.0314
_diffrn_reflns_limit_h_max 25
_diffrn_reflns_limit_h_min -25
_diffrn_reflns_limit_k_max 12
_diffrn_reflns_limit_k_min -17
_diffrn_reflns_limit_l_max 21
_diffrn_reflns_limit_l_min -21
_diffrn_reflns_number 16479
_diffrn_reflns_theta_full 26.05
_diffrn_reflns_theta_max 26.05
_diffrn_reflns_theta_min 1.72
_exptl_absorpt_coefficient_mu 0.767
_exptl_absorpt_correction_T_max 0.933
_exptl_absorpt_correction_T_min 0.863
_exptl_absorpt_correction_type multi-scan
_exptl_absorpt_process_details (SADABS)
_exptl_crystal_density_diffrn 1.242
_exptl_crystal_density_method 'not measured'
_exptl_crystal_F_000 2080
_exptl_crystal_size_max 0.21
_exptl_crystal_size_mid 0.16
_exptl_crystal_size_min 0.09
_refine_diff_density_max 0.342
_refine_diff_density_min -0.357
_refine_diff_density_rms 0.058
_refine_ls_extinction_method none
_refine_ls_goodness_of_fit_ref 1.034
_refine_ls_hydrogen_treatment constr
_refine_ls_matrix_type full
_refine_ls_number_parameters 298
_refine_ls_number_reflns 5170
_refine_ls_number_restraints 0
_refine_ls_restrained_S_all 1.034
_refine_ls_R_factor_all 0.0535
_refine_ls_R_factor_gt 0.0405
_refine_ls_shift/su_max 0.001
_refine_ls_shift/su_mean 0.000
_refine_ls_structure_factor_coef Fsqd
_refine_ls_weighting_details 'calc w=1/[\s^2^(Fo^2^)+(0.0627P)^2^+2.4138P] where P=(Fo^2^+2Fc^2^)/3'
_refine_ls_weighting_scheme calc
_refine_ls_wR_factor_gt 0.1033
_refine_ls_wR_factor_ref 0.1105
_reflns_number_gt 4156
_reflns_number_total 5170
_reflns_threshold_expression >2sigma(I)
_cod_data_source_file om2010194_si_001.cif
_cod_data_source_block 3f
_cod_depositor_comments
;
The following automatic conversions were performed:

'_symmetry_cell_setting' value 'Monoclinic' changed to 'monoclinic'
according to /home/saulius/struct/CIF-dictionaries/cif_core.dic
dictionary named 'cif_core.dic' version 2.4.1 from 2010-06-29.

Automatic conversion script
Id: cif_fix_values 1715 2011-07-08 13:25:40Z adriana 

The following automatic conversions were performed:

'_refine_ls_hydrogen_treatment' value 'constra' was replaced with the
value 'constr' as specified in the replacement file
'src/cod-tools/trunk/data/replacement-values/replacement_values.lst'.

Automatic conversion script
Id: cif_fix_values 5376 2017-05-30 11:51:03Z andrius 
;
_cod_original_sg_symbol_H-M C2/c
_cod_database_code 4068027

loop_
_symmetry_equiv_pos_as_xyz
'x, y, z'
'-x, y, -z+1/2'
'x+1/2, y+1/2, z'
'-x+1/2, y+1/2, -z+1/2'
'-x, -y, -z'
'x, -y, z-1/2'
'-x+1/2, -y+1/2, -z'
'x+1/2, -y+1/2, z-1/2'

loop_
_atom_site_label
_atom_site_type_symbol
_atom_site_fract_x
_atom_site_fract_y
_atom_site_fract_z
_atom_site_U_iso_or_equiv
_atom_site_adp_type
_atom_site_occupancy
_atom_site_symmetry_multiplicity
_atom_site_calc_flag
_atom_site_refinement_flags
Ni1 Ni 0.469705(13) 0.826049(19) 0.076352(16) 0.03065(11) Uani 1 1 d .
O1 O 0.42405(7) 0.94086(10) 0.07474(9) 0.0334(4) Uani 1 1 d .
N1 N 0.39459(8) 0.75987(13) 0.03433(11) 0.0325(4) Uani 1 1 d .
N2 N 0.54073(8) 0.89458(13) 0.13020(10) 0.0320(4) Uani 1 1 d .
O2 O 0.29234(10) 1.32180(12) 0.11811(13) 0.0585(5) Uani 1 1 d .
C1 C 0.52553(11) 0.72061(17) 0.07478(16) 0.0457(6) Uani 1 1 d .
H1A H 0.5017 0.6652 0.0863 0.069 Uiso 1 1 calc R
H1B H 0.5638 0.7282 0.1136 0.069 Uiso 1 1 calc R
H1C H 0.5395 0.7147 0.0237 0.069 Uiso 1 1 calc R
C11 C 0.39210(11) 0.66114(16) 0.02386(14) 0.0359(5) Uani 1 1 d .
C8 C 0.36343(10) 0.95767(16) 0.05576(12) 0.0320(5) Uani 1 1 d .
C7 C 0.34219(11) 1.05290(16) 0.07096(13) 0.0342(5) Uani 1 1 d .
C5 C 0.25872(12) 1.16353(17) 0.09133(16) 0.0446(6) Uani 1 1 d .
H5A H 0.2143 1.1771 0.0944 0.054 Uiso 1 1 calc R
C23 C 0.55925(11) 0.97524(18) 0.10440(14) 0.0405(6) Uani 1 1 d .
H23A H 0.5412 0.9943 0.0542 0.049 Uiso 1 1 calc R
C10 C 0.33740(11) 0.79921(17) 0.01593(14) 0.0385(5) Uani 1 1 d .
H10A H 0.3034 0.7599 -0.0062 0.046 Uiso 1 1 calc R
C15 C 0.37533(13) 0.51071(18) 0.07334(17) 0.0510(7) Uani 1 1 d .
H15A H 0.3653 0.4718 0.1137 0.061 Uiso 1 1 calc R
C2 C 0.38781(12) 1.12294(17) 0.08345(16) 0.0466(6) Uani 1 1 d .
H2A H 0.4324 1.1095 0.0816 0.056 Uiso 1 1 calc R
C6 C 0.27733(11) 1.07493(17) 0.07524(15) 0.0422(6) Uani 1 1 d .
H6A H 0.2452 1.0282 0.0670 0.051 Uiso 1 1 calc R
C9 C 0.32002(11) 0.89104(17) 0.02465(14) 0.0401(6) Uani 1 1 d .
H9A H 0.2762 0.9086 0.0084 0.048 Uiso 1 1 calc R
C16 C 0.37901(11) 0.60542(17) 0.08516(14) 0.0400(6) Uani 1 1 d .
C27 C 0.56827(11) 0.86803(19) 0.20077(13) 0.0403(6) Uani 1 1 d .
H27A H 0.5569 0.8097 0.2194 0.048 Uiso 1 1 calc R
C12 C 0.40296(12) 0.62324(18) -0.04703(15) 0.0455(6) Uani 1 1 d .
C24 C 0.60361(13) 1.0327(2) 0.14727(17) 0.0511(7) Uani 1 1 d .
H24A H 0.6158 1.0896 0.1267 0.061 Uiso 1 1 calc R
C4 C 0.30490(12) 1.23189(17) 0.10280(15) 0.0433(6) Uani 1 1 d .
C3 C 0.36986(13) 1.21103(19) 0.09838(18) 0.0532(7) Uani 1 1 d .
H3A H 0.4019 1.2581 0.1057 0.064 Uiso 1 1 calc R
C26 C 0.61227(13) 0.9218(2) 0.24721(15) 0.0525(7) Uani 1 1 d .
H26A H 0.6302 0.9011 0.2970 0.063 Uiso 1 1 calc R
C14 C 0.38598(13) 0.4726(2) 0.00429(19) 0.0579(8) Uani 1 1 d .
H14A H 0.3838 0.4079 -0.0024 0.069 Uiso 1 1 calc R
C20 C 0.41780(16) 0.6835(2) -0.11294(17) 0.0631(8) Uani 1 1 d .
H20A H 0.4318 0.7450 -0.0913 0.076 Uiso 1 1 calc R
C25 C 0.62963(13) 1.0057(2) 0.22025(16) 0.0568(8) Uani 1 1 d .
H25A H 0.6591 1.0444 0.2515 0.068 Uiso 1 1 calc R
C17 C 0.36825(14) 0.64566(19) 0.16211(15) 0.0501(7) Uani 1 1 d .
H17A H 0.3875 0.7088 0.1651 0.060 Uiso 1 1 calc R
C13 C 0.39977(13) 0.5279(2) -0.05521(19) 0.0573(8) Uani 1 1 d .
H13A H 0.4072 0.5007 -0.1026 0.069 Uiso 1 1 calc R
C19 C 0.40135(19) 0.5921(3) 0.2298(2) 0.0919(12) Uani 1 1 d .
H19A H 0.3927 0.6215 0.2778 0.138 Uiso 1 1 calc R
H19B H 0.4484 0.5909 0.2278 0.138 Uiso 1 1 calc R
H19C H 0.3845 0.5291 0.2279 0.138 Uiso 1 1 calc R
C28 C 0.22664(16) 1.3470(2) 0.1217(2) 0.0675(9) Uani 1 1 d .
H28A H 0.2243 1.4129 0.1327 0.101 Uiso 1 1 calc R
H28B H 0.2098 1.3121 0.1626 0.101 Uiso 1 1 calc R
H28C H 0.2004 1.3336 0.0722 0.101 Uiso 1 1 calc R
C22 C 0.47310(18) 0.6449(3) -0.1536(2) 0.0844(11) Uani 1 1 d .
H22A H 0.5120 0.6361 -0.1159 0.127 Uiso 1 1 calc R
H22B H 0.4829 0.6880 -0.1935 0.127 Uiso 1 1 calc R
H22C H 0.4597 0.5857 -0.1774 0.127 Uiso 1 1 calc R
C21 C 0.3578(2) 0.6973(3) -0.1709(2) 0.0957(13) Uani 1 1 d .
H21A H 0.3226 0.7225 -0.1448 0.144 Uiso 1 1 calc R
H21B H 0.3441 0.6382 -0.1944 0.144 Uiso 1 1 calc R
H21C H 0.3677 0.7402 -0.2109 0.144 Uiso 1 1 calc R
C18 C 0.29739(19) 0.6553(4) 0.1694(2) 0.1164(19) Uani 1 1 d .
H18A H 0.2759 0.6911 0.1259 0.175 Uiso 1 1 calc R
H18B H 0.2924 0.6868 0.2178 0.175 Uiso 1 1 calc R
H18C H 0.2774 0.5942 0.1694 0.175 Uiso 1 1 calc R

loop_
_atom_site_aniso_label
_atom_site_aniso_U_11
_atom_site_aniso_U_22
_atom_site_aniso_U_33
_atom_site_aniso_U_23
_atom_site_aniso_U_13
_atom_site_aniso_U_12
Ni1 0.02753(16) 0.03033(18) 0.03361(18) -0.00202(12) 0.00226(11) 0.00270(11)
O1 0.0288(8) 0.0321(9) 0.0387(9) -0.0015(7) 0.0024(6) 0.0033(6)
N1 0.0317(9) 0.0294(10) 0.0360(10) -0.0051(8) 0.0026(8) 0.0010(8)
N2 0.0270(9) 0.0363(11) 0.0330(10) -0.0028(8) 0.0049(7) 0.0035(8)
O2 0.0599(12) 0.0341(11) 0.0825(15) -0.0063(9) 0.0127(11) 0.0118(9)
C1 0.0328(12) 0.0406(15) 0.0619(17) -0.0101(12) -0.0005(11) 0.0062(11)
C11 0.0293(11) 0.0330(13) 0.0442(13) -0.0073(10) 0.0006(9) 0.0013(9)
C8 0.0328(11) 0.0329(12) 0.0302(11) 0.0043(9) 0.0038(9) 0.0045(9)
C7 0.0353(12) 0.0328(13) 0.0341(12) 0.0028(10) 0.0027(9) 0.0031(10)
C5 0.0372(13) 0.0423(15) 0.0548(16) -0.0018(12) 0.0079(11) 0.0095(11)
C23 0.0341(12) 0.0448(15) 0.0425(14) 0.0022(11) 0.0049(10) 0.0007(11)
C10 0.0310(12) 0.0376(13) 0.0453(14) -0.0046(11) -0.0003(10) -0.0010(10)
C15 0.0453(14) 0.0352(15) 0.0701(19) -0.0013(13) -0.0017(13) -0.0004(11)
C2 0.0343(13) 0.0383(15) 0.0673(18) -0.0038(12) 0.0064(12) 0.0024(11)
C6 0.0352(12) 0.0378(14) 0.0531(15) 0.0003(11) 0.0040(11) 0.0021(10)
C9 0.0317(12) 0.0373(14) 0.0496(14) -0.0026(11) -0.0014(10) 0.0056(10)
C16 0.0347(12) 0.0325(13) 0.0507(15) -0.0029(11) -0.0028(10) 0.0030(10)
C27 0.0351(12) 0.0518(15) 0.0345(13) 0.0023(11) 0.0061(10) 0.0010(11)
C12 0.0397(13) 0.0452(16) 0.0516(15) -0.0151(12) 0.0056(11) -0.0023(11)
C24 0.0443(14) 0.0455(16) 0.0637(18) -0.0063(13) 0.0083(13) -0.0078(12)
C4 0.0482(14) 0.0321(13) 0.0500(15) -0.0010(11) 0.0078(11) 0.0097(11)
C3 0.0437(14) 0.0337(14) 0.082(2) -0.0050(14) 0.0083(13) -0.0031(12)
C26 0.0476(15) 0.077(2) 0.0328(13) -0.0072(13) 0.0034(11) -0.0027(14)
C14 0.0471(16) 0.0337(15) 0.091(2) -0.0179(15) 0.0005(15) 0.0006(12)
C20 0.081(2) 0.063(2) 0.0472(17) -0.0172(14) 0.0155(15) -0.0049(16)
C25 0.0488(15) 0.068(2) 0.0527(17) -0.0239(15) 0.0042(13) -0.0126(14)
C17 0.0687(18) 0.0383(14) 0.0420(15) 0.0032(12) 0.0020(13) -0.0026(13)
C13 0.0474(15) 0.0510(18) 0.073(2) -0.0304(16) 0.0052(14) -0.0004(13)
C19 0.095(3) 0.115(3) 0.059(2) 0.011(2) -0.0165(19) 0.020(2)
C28 0.074(2) 0.0441(17) 0.090(2) 0.0006(16) 0.0288(18) 0.0249(15)
C22 0.081(2) 0.110(3) 0.067(2) -0.020(2) 0.0272(19) -0.013(2)
C21 0.091(3) 0.128(4) 0.067(2) 0.019(2) 0.010(2) 0.025(3)
C18 0.074(2) 0.216(5) 0.058(2) -0.037(3) 0.0037(19) 0.052(3)

loop_
_atom_type_symbol
_atom_type_description
_atom_type_scat_dispersion_real
_atom_type_scat_dispersion_imag
_atom_type_scat_source
C C 0.0033 0.0016 'International Tables Vol C Tables 4.2.6.8 and 6.1.1.4'
H H 0.0000 0.0000 'International Tables Vol C Tables 4.2.6.8 and 6.1.1.4'
N N 0.0061 0.0033 'International Tables Vol C Tables 4.2.6.8 and 6.1.1.4'
O O 0.0106 0.0060 'International Tables Vol C Tables 4.2.6.8 and 6.1.1.4'
Ni Ni 0.3393 1.1124 'International Tables Vol C Tables 4.2.6.8 and 6.1.1.4'

loop_
_geom_angle_atom_site_label_1
_geom_angle_atom_site_label_2
_geom_angle_atom_site_label_3
_geom_angle
N1 Ni1 O1 93.37(7)
N1 Ni1 N2 172.93(8)
O1 Ni1 N2 84.22(7)
N1 Ni1 C1 93.08(9)
O1 Ni1 C1 172.15(9)
N2 Ni1 C1 89.89(9)
C8 O1 Ni1 129.45(15)
C10 N1 C11 112.59(19)
C10 N1 Ni1 122.72(16)
C11 N1 Ni1 124.55(14)
C23 N2 C27 117.2(2)
C23 N2 Ni1 121.85(15)
C27 N2 Ni1 120.40(16)
C4 O2 C28 117.7(2)
C16 C11 C12 121.4(2)
C16 C11 N1 119.0(2)
C12 C11 N1 119.6(2)
O1 C8 C9 122.2(2)
O1 C8 C7 115.8(2)
C9 C8 C7 122.0(2)
C2 C7 C6 117.7(2)
C2 C7 C8 120.1(2)
C6 C7 C8 122.3(2)
C4 C5 C6 119.7(2)
N2 C23 C24 123.2(2)
N1 C10 C9 128.7(2)
C14 C15 C16 121.1(3)
C3 C2 C7 121.4(2)
C5 C6 C7 121.4(2)
C8 C9 C10 123.3(2)
C15 C16 C11 118.1(2)
C15 C16 C17 120.2(2)
C11 C16 C17 121.7(2)
N2 C27 C26 122.9(2)
C13 C12 C11 118.1(3)
C13 C12 C20 120.6(3)
C11 C12 C20 121.3(2)
C25 C24 C23 118.7(3)
O2 C4 C5 125.0(2)
O2 C4 C3 115.5(2)
C5 C4 C3 119.5(2)
C2 C3 C4 120.2(2)
C25 C26 C27 118.9(3)
C15 C14 C13 120.3(3)
C21 C20 C12 110.9(3)
C21 C20 C22 109.7(3)
C12 C20 C22 112.4(3)
C26 C25 C24 119.0(2)
C18 C17 C19 109.3(3)
C18 C17 C16 111.9(2)
C19 C17 C16 113.3(3)
C14 C13 C12 121.0(3)

loop_
_geom_bond_atom_site_label_1
_geom_bond_atom_site_label_2
_geom_bond_distance
Ni1 N1 1.8944(18)
Ni1 O1 1.9182(15)
Ni1 N2 1.9191(18)
Ni1 C1 1.924(2)
O1 C8 1.280(3)
N1 C10 1.317(3)
N1 C11 1.448(3)
N2 C23 1.332(3)
N2 C27 1.348(3)
O2 C4 1.367(3)
O2 C28 1.419(3)
C11 C16 1.400(3)
C11 C12 1.403(3)
C8 C9 1.384(3)
C8 C7 1.489(3)
C7 C2 1.388(3)
C7 C6 1.393(3)
C5 C4 1.376(4)
C5 C6 1.385(3)
C23 C24 1.388(4)
C10 C9 1.398(3)
C15 C14 1.374(4)
C15 C16 1.394(4)
C2 C3 1.369(4)
C16 C17 1.512(4)
C27 C26 1.382(4)
C12 C13 1.396(4)
C12 C20 1.513(4)
C24 C25 1.377(4)
C4 C3 1.392(4)
C26 C25 1.373(4)
C14 C13 1.375(4)
C20 C21 1.511(5)
C20 C22 1.533(4)
C17 C18 1.497(5)
C17 C19 1.506(4)
